data_7020490
loop_
_publ_author_name
'Sun, Libo'
'Li, Yi'
'Liang, Zhiqiang'
'Yu, Jihong'
'Xu, Ruren'

_publ_section_title
;
 Structures and properties of lanthanide metal-organic frameworks based on
 a 1,2,3-triazole-containing tetracarboxylate ligand.
;
_journal_issue 41
_journal_name_full 'Dalton transactions (Cambridge, England : 2003)'
_journal_page_first 12790
_journal_page_last 12796
_journal_paper_doi 10.1039/c2dt31717f
_journal_volume 41
_journal_year 2012
_chemical_formula_sum 'C18 H18 Eu N3 O13'
_chemical_formula_weight 636.31
_chemical_name_systematic
;
?
;
_space_group_IT_number 14
_symmetry_cell_setting monoclinic
_symmetry_space_group_name_Hall '-P 2ybc'
_symmetry_space_group_name_H-M 'P 1 21/c 1'
_atom_sites_solution_hydrogens geom
_atom_sites_solution_primary direct
_atom_sites_solution_secondary difmap
_audit_creation_method SHELXL-97
_cell_angle_alpha 90.00
_cell_angle_beta 109.95(3)
_cell_angle_gamma 90.00
_cell_formula_units_Z 4
_cell_length_a 10.491(2)
_cell_length_b 20.597(4)
_cell_length_c 10.108(2)
_cell_measurement_temperature 293(2)
_cell_volume 2053.1(8)
_computing_structure_refinement 'SHELXL-97 (Sheldrick, 1997)'
_computing_structure_solution 'SHELXS-97 (Sheldrick, 1990)'
_diffrn_ambient_temperature 293(2)
_diffrn_measured_fraction_theta_full 0.948
_diffrn_measured_fraction_theta_max 0.948
_diffrn_radiation_monochromator graphite
_diffrn_radiation_source 'fine-focus sealed tube'
_diffrn_radiation_type MoK\a
_diffrn_radiation_wavelength 0.71073
_diffrn_reflns_av_R_equivalents 0.1440
_diffrn_reflns_av_sigmaI/netI 0.1592
_diffrn_reflns_limit_h_max 13
_diffrn_reflns_limit_h_min -13
_diffrn_reflns_limit_k_max 26
_diffrn_reflns_limit_k_min -26
_diffrn_reflns_limit_l_max 12
_diffrn_reflns_limit_l_min -13
_diffrn_reflns_number 17759
_diffrn_reflns_theta_full 27.48
_diffrn_reflns_theta_max 27.48
_diffrn_reflns_theta_min 2.86
_exptl_absorpt_coefficient_mu 3.136
_exptl_absorpt_correction_T_max 1.000
_exptl_absorpt_correction_T_min 0.394
_exptl_absorpt_correction_type empirical
_exptl_absorpt_process_details Process-auto
_exptl_crystal_colour pink
_exptl_crystal_density_diffrn 2.058
_exptl_crystal_density_method 'not measured'
_exptl_crystal_description block
_exptl_crystal_F_000 1256
_exptl_crystal_size_max 0.135
_exptl_crystal_size_mid 0.103
_exptl_crystal_size_min 0.079
_refine_diff_density_max 1.242
_refine_diff_density_min -2.974
_refine_diff_density_rms 0.241
_refine_ls_extinction_method none
_refine_ls_goodness_of_fit_ref 1.028
_refine_ls_hydrogen_treatment constr
_refine_ls_matrix_type full
_refine_ls_number_parameters 311
_refine_ls_number_reflns 4459
_refine_ls_number_restraints 0
_refine_ls_restrained_S_all 1.028
_refine_ls_R_factor_all 0.1177
_refine_ls_R_factor_gt 0.0768
_refine_ls_shift/su_max 0.000
_refine_ls_shift/su_mean 0.000
_refine_ls_structure_factor_coef Fsqd
_refine_ls_weighting_details 'calc w=1/[\s^2^(Fo^2^)+(0.1093P)^2^+0.0000P] where P=(Fo^2^+2Fc^2^)/3'
_refine_ls_weighting_scheme calc
_refine_ls_wR_factor_gt 0.1838
_refine_ls_wR_factor_ref 0.2235
_reflns_number_gt 2914
_reflns_number_total 4459
_reflns_threshold_expression >2sigma(I)
_cod_data_source_file c2dt31717f.txt
_cod_data_source_block euc
_cod_depositor_comments
;
The following automatic conversions were performed:

'_symmetry_cell_setting' value 'Monoclinic' changed to 'monoclinic'
according to /home/saulius/struct/CIF-dictionaries/cif_core.dic
dictionary named 'cif_core.dic' version 2.4.2 from 2011-04-26.

Automatic conversion script
Id: cif_fix_values 1891 2012-01-12 08:04:46Z andrius 
;
_cod_original_cell_volume 2053.2(7)
_cod_original_sg_symbol_H-M P2(1)/c
_cod_database_code 7020490

loop_
_symmetry_equiv_pos_as_xyz
'x, y, z'
'-x, y+1/2, -z+1/2'
'-x, -y, -z'
'x, -y-1/2, z-1/2'

loop_
_atom_site_label
_atom_site_type_symbol
_atom_site_fract_x
_atom_site_fract_y
_atom_site_fract_z
_atom_site_U_iso_or_equiv
_atom_site_adp_type
_atom_site_occupancy
_atom_site_symmetry_multiplicity
_atom_site_calc_flag
_atom_site_refinement_flags
Eu1 Eu -0.22592(5) 0.02606(2) 0.27290(6) 0.0305(2) Uani 1 1 d .
O1 O -0.0399(7) 0.0867(3) 0.4300(8) 0.0366(17) Uani 1 1 d .
O8 O -0.1560(7) 0.3109(3) 0.2991(8) 0.0384(18) Uani 1 1 d .
H20 H -0.1830 0.3408 0.2379 0.046 Uiso 1 1 d R
O7 O -0.4012(8) 0.0746(4) 0.0523(9) 0.0428(19) Uani 1 1 d .
C16 C 0.4857(9) 0.2789(4) 1.2367(10) 0.027(2) Uani 1 1 d .
O9 O -0.0526(8) 0.3941(3) 0.4301(8) 0.0406(18) Uani 1 1 d .
O5 O -0.3152(8) -0.0592(4) 0.0729(9) 0.046(2) Uani 1 1 d .
N3 N 0.2524(8) 0.2821(4) 0.8831(9) 0.0312(19) Uani 1 1 d .
C10 C 0.1560(10) 0.2612(5) 0.7461(11) 0.0255(19) Uani 1 1 d .
N2 N 0.3696(9) 0.3506(4) 1.0336(10) 0.034(2) Uani 1 1 d .
C11 C -0.3296(10) 0.1237(5) 0.0650(11) 0.029(2) Uani 1 1 d .
N1 N 0.2864(9) 0.3459(4) 0.9099(10) 0.033(2) Uani 1 1 d .
C14 C 0.3184(10) 0.2475(4) 0.9972(10) 0.026(2) Uani 1 1 d .
H14 H 0.3144 0.2028 1.0078 0.080 Uiso 1 1 calc R
O4 O -0.2145(7) 0.1282(4) 0.1549(8) 0.0401(18) Uani 1 1 d .
C15 C 0.3924(9) 0.2903(4) 1.0947(10) 0.0234(19) Uani 1 1 d .
C5 C 0.0506(9) 0.1752(4) 0.5839(10) 0.0230(19) Uani 1 1 d .
C3 C -0.0725(10) 0.3369(5) 0.4119(10) 0.026(2) Uani 1 1 d .
C6 C -0.0005(9) 0.2864(4) 0.5189(10) 0.0237(19) Uani 1 1 d .
C4 C 0.0327(10) 0.1030(4) 0.5493(11) 0.028(2) Uani 1 1 d .
C8 C 0.0869(9) 0.3071(4) 0.6477(11) 0.026(2) Uani 1 1 d .
H8 H 0.0991 0.3511 0.6681 0.080 Uiso 1 1 calc R
C7 C -0.0188(9) 0.2207(5) 0.4848(11) 0.028(2) Uani 1 1 d .
H7 H -0.0769 0.2076 0.3968 0.080 Uiso 1 1 calc R
C19 C 0.5280(10) 0.3306(5) 1.3320(11) 0.031(2) Uani 1 1 d .
H19 H 0.4945 0.3722 1.3053 0.080 Uiso 1 1 calc R
O6 O -0.0582(9) 0.0164(4) 0.1453(10) 0.046(2) Uani 1 1 d .
O2 O -0.2015(9) 0.0001(4) 0.5352(10) 0.052(2) Uani 1 1 d .
C1 C -0.3801(9) 0.1803(5) -0.0338(10) 0.025(2) Uani 1 1 d .
C17 C 0.5302(10) 0.2176(5) 1.2803(11) 0.030(2) Uani 1 1 d .
H17 H 0.4994 0.1829 1.2187 0.080 Uiso 1 1 calc R
C2 C -0.3363(10) 0.2420(5) 0.0086(11) 0.028(2) Uani 1 1 d .
H2 H -0.2779 0.2493 0.1000 0.080 Uiso 1 1 calc R
C9 C 0.1381(10) 0.1956(4) 0.7131(11) 0.028(2) Uani 1 1 d .
H9 H 0.1857 0.1650 0.7791 0.080 Uiso 1 1 calc R
C18 C 0.6213(10) 0.2062(4) 1.4158(11) 0.027(2) Uani 1 1 d .
O12 O -0.3538(8) 0.0994(4) 0.3572(8) 0.0406(19) Uani 1 1 d .
O10 O 0.7273(8) 0.1222(3) 1.5795(8) 0.0391(18) Uani 1 1 d .
O11 O 0.0940(8) 0.0653(3) 0.6476(8) 0.0377(18) Uani 1 1 d .
C20 C 0.6705(10) 0.1385(5) 1.4561(12) 0.030(2) Uani 1 1 d .
O13 O -0.4270(10) -0.0296(4) 0.2953(12) 0.058(3) Uani 1 1 d .
O1W O 0.3173(15) 0.0387(7) 0.2222(16) 0.100(4) Uiso 1 1 d .

loop_
_atom_site_aniso_label
_atom_site_aniso_U_11
_atom_site_aniso_U_22
_atom_site_aniso_U_33
_atom_site_aniso_U_23
_atom_site_aniso_U_13
_atom_site_aniso_U_12
Eu1 0.0401(4) 0.0129(3) 0.0311(4) -0.00065(19) 0.0027(3) 0.00135(18)
O1 0.044(4) 0.016(4) 0.032(5) -0.006(3) -0.010(4) -0.006(3)
O8 0.048(4) 0.016(4) 0.040(5) 0.008(3) 0.001(4) 0.001(3)
O7 0.048(4) 0.019(4) 0.050(5) 0.002(3) 0.003(4) -0.011(3)
C16 0.034(5) 0.014(5) 0.029(6) -0.004(4) 0.009(5) 0.001(4)
O9 0.068(5) 0.019(4) 0.026(4) 0.006(3) 0.003(4) 0.004(3)
O5 0.051(5) 0.025(4) 0.052(6) -0.005(4) 0.003(4) 0.002(3)
N3 0.037(4) 0.021(4) 0.030(5) -0.008(3) 0.005(4) 0.000(3)
C10 0.029(4) 0.022(5) 0.021(5) 0.000(4) 0.002(4) -0.001(4)
N2 0.049(5) 0.012(4) 0.031(6) -0.003(3) 0.001(5) 0.000(3)
C11 0.041(5) 0.019(5) 0.029(6) -0.001(4) 0.014(5) 0.001(4)
N1 0.046(5) 0.022(4) 0.032(6) -0.003(4) 0.013(5) -0.003(4)
C14 0.036(5) 0.014(4) 0.029(6) -0.001(4) 0.013(5) -0.002(4)
O4 0.032(4) 0.032(4) 0.039(5) 0.011(3) -0.010(4) -0.002(3)
C15 0.032(5) 0.012(4) 0.022(5) 0.000(4) 0.003(4) 0.001(3)
C5 0.023(4) 0.016(5) 0.027(6) -0.002(4) 0.006(4) 0.001(3)
C3 0.035(5) 0.027(5) 0.010(5) 0.000(4) -0.002(4) -0.002(4)
C6 0.026(4) 0.021(5) 0.014(5) 0.008(4) -0.006(4) 0.004(4)
C4 0.038(5) 0.014(5) 0.037(7) 0.002(4) 0.017(5) -0.003(4)
C8 0.031(5) 0.016(5) 0.030(6) -0.002(4) 0.008(5) 0.000(3)
C7 0.027(5) 0.020(5) 0.033(6) 0.004(4) 0.004(5) 0.002(4)
C19 0.046(6) 0.018(5) 0.023(6) -0.004(4) 0.004(5) 0.000(4)
O6 0.065(5) 0.033(5) 0.052(6) 0.005(4) 0.037(5) 0.007(4)
O2 0.057(5) 0.036(5) 0.049(6) 0.001(4) 0.000(4) -0.002(4)
C1 0.027(4) 0.024(5) 0.021(5) 0.001(4) 0.005(4) 0.003(4)
C17 0.040(5) 0.012(5) 0.034(6) -0.004(4) 0.007(5) 0.003(4)
C2 0.038(5) 0.017(5) 0.027(6) 0.001(4) 0.008(5) 0.000(4)
C9 0.036(5) 0.016(5) 0.032(6) 0.001(4) 0.011(5) -0.002(4)
C18 0.033(5) 0.014(5) 0.028(6) 0.004(4) 0.004(5) 0.004(4)
O12 0.066(5) 0.023(4) 0.019(4) -0.009(3) -0.003(4) 0.015(3)
O10 0.063(5) 0.021(4) 0.025(5) -0.001(3) 0.004(4) 0.012(3)
O11 0.050(4) 0.015(4) 0.036(5) 0.004(3) 0.000(4) 0.003(3)
C20 0.031(5) 0.016(5) 0.045(7) 0.001(4) 0.015(5) 0.005(4)
O13 0.063(6) 0.020(4) 0.090(9) -0.005(4) 0.027(6) -0.009(4)

loop_
_atom_type_symbol
_atom_type_description
_atom_type_scat_dispersion_real
_atom_type_scat_dispersion_imag
_atom_type_scat_source
C C 0.0033 0.0016 'International Tables Vol C Tables 4.2.6.8 and 6.1.1.4'
H H 0.0000 0.0000 'International Tables Vol C Tables 4.2.6.8 and 6.1.1.4'
N N 0.0061 0.0033 'International Tables Vol C Tables 4.2.6.8 and 6.1.1.4'
O O 0.0106 0.0060 'International Tables Vol C Tables 4.2.6.8 and 6.1.1.4'
Eu Eu -0.1578 3.6682 'International Tables Vol C Tables 4.2.6.8 and 6.1.1.4'

loop_
_geom_angle_atom_site_label_1
_geom_angle_atom_site_label_2
_geom_angle_atom_site_label_3
_geom_angle
_geom_angle_site_symmetry_1
_geom_angle_site_symmetry_3
O11 Eu1 O12 137.8(3) 3_556 .
O11 Eu1 O1 86.5(3) 3_556 .
O12 Eu1 O1 82.1(3) . .
O11 Eu1 O4 138.4(2) 3_556 .
O12 Eu1 O4 75.8(3) . .
O1 Eu1 O4 73.2(3) . .
O11 Eu1 O13 91.1(3) 3_556 .
O12 Eu1 O13 70.0(3) . .
O1 Eu1 O13 134.8(3) . .
O4 Eu1 O13 128.9(3) . .
O11 Eu1 O6 70.9(3) 3_556 .
O12 Eu1 O6 144.7(3) . .
O1 Eu1 O6 80.1(3) . .
O4 Eu1 O6 70.1(2) . .
O13 Eu1 O6 140.8(3) . .
O11 Eu1 O7 142.0(3) 3_556 .
O12 Eu1 O7 74.8(3) . .
O1 Eu1 O7 123.5(2) . .
O4 Eu1 O7 51.6(2) . .
O13 Eu1 O7 83.1(3) . .
O6 Eu1 O7 90.3(3) . .
O11 Eu1 O5 74.6(3) 3_556 .
O12 Eu1 O5 127.9(3) . .
O1 Eu1 O5 149.4(2) . .
O4 Eu1 O5 105.5(3) . .
O13 Eu1 O5 70.5(3) . .
O6 Eu1 O5 71.2(3) . .
O7 Eu1 O5 68.0(3) . .
O11 Eu1 O2 69.1(3) 3_556 .
O12 Eu1 O2 68.8(3) . .
O1 Eu1 O2 70.2(3) . .
O4 Eu1 O2 131.6(3) . .
O13 Eu1 O2 66.9(3) . .
O6 Eu1 O2 130.9(3) . .
O7 Eu1 O2 138.7(3) . .
O5 Eu1 O2 122.1(3) . .
O11 Eu1 C11 149.9(3) 3_556 .
O12 Eu1 C11 72.1(3) . .
O1 Eu1 C11 98.1(3) . .
O4 Eu1 C11 25.8(3) . .
O13 Eu1 C11 105.8(3) . .
O6 Eu1 C11 80.5(3) . .
O7 Eu1 C11 25.8(3) . .
O5 Eu1 C11 87.6(3) . .
O2 Eu1 C11 140.4(3) . .
C4 O1 Eu1 151.6(7) . .
C3 O8 H20 107.4 . .
C11 O7 Eu1 89.9(7) . .
C17 C16 C19 119.1(10) . .
C17 C16 C15 120.5(9) . .
C19 C16 C15 120.3(9) . .
C14 N3 N1 108.6(9) . .
C14 N3 C10 130.2(8) . .
N1 N3 C10 121.1(9) . .
C8 C10 C9 119.8(10) . .
C8 C10 N3 120.0(9) . .
C9 C10 N3 120.2(9) . .
N1 N2 C15 109.3(8) . .
O7 C11 O4 122.6(10) . .
O7 C11 C1 119.9(10) . .
O4 C11 C1 117.4(9) . .
O7 C11 Eu1 64.2(6) . .
O4 C11 Eu1 58.7(5) . .
C1 C11 Eu1 174.4(7) . .
N2 N1 N3 108.5(8) . .
N3 C14 C15 106.5(8) . .
N3 C14 H14 126.8 . .
C15 C14 H14 126.8 . .
C11 O4 Eu1 95.5(6) . .
C14 C15 N2 107.1(9) . .
C14 C15 C16 129.8(9) . .
N2 C15 C16 123.0(8) . .
C9 C5 C7 119.6(9) . .
C9 C5 C4 120.3(9) . .
C7 C5 C4 120.1(9) . .
O9 C3 O8 124.9(10) . .
O9 C3 C6 123.3(9) . .
O8 C3 C6 111.7(8) . .
C8 C6 C7 121.6(9) . .
C8 C6 C3 118.3(8) . .
C7 C6 C3 120.0(9) . .
O1 C4 O11 125.8(9) . .
O1 C4 C5 118.5(9) . .
O11 C4 C5 115.7(9) . .
C6 C8 C10 119.0(9) . .
C6 C8 H8 120.5 . .
C10 C8 H8 120.5 . .
C5 C7 C6 119.0(10) . .
C5 C7 H7 120.5 . .
C6 C7 H7 120.5 . .
C1 C19 C16 120.0(9) 4_667 .
C1 C19 H19 120.0 4_667 .
C16 C19 H19 120.0 . .
C2 C1 C19 120.2(9) . 4_464
C2 C1 C11 120.4(9) . .
C19 C1 C11 119.5(9) 4_464 .
C16 C17 C18 121.0(9) . .
C16 C17 H17 119.5 . .
C18 C17 H17 119.5 . .
C1 C2 C18 120.4(10) . 4_464
C1 C2 H2 119.8 . .
C18 C2 H2 119.8 4_464 .
C5 C9 C10 121.0(9) . .
C5 C9 H9 119.5 . .
C10 C9 H9 119.5 . .
C2 C18 C17 119.1(9) 4_667 .
C2 C18 C20 122.1(10) 4_667 .
C17 C18 C20 118.8(9) . .
C20 O12 Eu1 136.0(7) 1_454 .
C4 O11 Eu1 149.9(7) . 3_556
O10 C20 O12 122.4(9) . 1_656
O10 C20 C18 122.2(9) . .
O12 C20 C18 115.4(10) 1_656 .

loop_
_geom_bond_atom_site_label_1
_geom_bond_atom_site_label_2
_geom_bond_distance
_geom_bond_site_symmetry_2
Eu1 O11 2.312(7) 3_556
Eu1 O12 2.364(7) .
Eu1 O1 2.404(7) .
Eu1 O4 2.441(7) .
Eu1 O13 2.479(9) .
Eu1 O6 2.520(7) .
Eu1 O7 2.561(8) .
Eu1 O5 2.600(8) .
Eu1 O2 2.631(9) .
Eu1 C11 2.844(10) .
O1 C4 1.233(13) .
O8 C3 1.293(12) .
O8 H20 0.8502 .
O7 C11 1.240(12) .
C16 C17 1.367(13) .
C16 C19 1.402(13) .
C16 C15 1.454(14) .
O9 C3 1.201(12) .
N3 C14 1.331(13) .
N3 N1 1.364(11) .
N3 C10 1.473(13) .
C10 C8 1.384(13) .
C10 C9 1.388(13) .
N2 N1 1.262(13) .
N2 C15 1.372(12) .
C11 O4 1.243(13) .
C11 C1 1.508(13) .
C14 C15 1.352(13) .
C14 H14 0.9300 .
C5 C9 1.382(14) .
C5 C7 1.383(13) .
C5 C4 1.523(12) .
C3 C6 1.506(12) .
C6 C8 1.379(14) .
C6 C7 1.394(13) .
C4 O11 1.252(12) .
C8 H8 0.9300 .
C7 H7 0.9300 .
C19 C1 1.389(14) 4_667
C19 H19 0.9300 .
C1 C2 1.369(13) .
C1 C19 1.389(14) 4_464
C17 C18 1.397(15) .
C17 H17 0.9300 .
C2 C18 1.391(13) 4_464
C2 H2 0.9300 .
C9 H9 0.9300 .
C18 C2 1.391(13) 4_667
C18 C20 1.494(13) .
O12 C20 1.240(12) 1_454
O10 C20 1.232(13) .
O11 Eu1 2.312(7) 3_556
C20 O12 1.240(12) 1_656

loop_
_geom_hbond_atom_site_label_D
_geom_hbond_atom_site_label_H
_geom_hbond_atom_site_label_A
_geom_hbond_distance_DH
_geom_hbond_distance_HA
_geom_hbond_distance_DA
_geom_hbond_angle_DHA
_geom_hbond_site_symmetry_A
O8 H20 O10 0.85 1.73 2.544(10) 158.8 4_464
